data_2007881
loop_
_publ_author_name
' Ishida, Hiroyuki'
' Kashino, Setsuo'

_publ_section_title
;
 Bis(dimethylammonium) Hexachlorotellurate(IV)
;
_journal_issue 12
_journal_name_full 'Acta Crystallographica Section C'
_journal_page_first 1811
_journal_page_last 1813
_journal_paper_doi 10.1107/S0108270198009226
_journal_volume 54
_journal_year 1998
_chemical_formula_iupac '(C2 H8 N)2 [Te Cl6]'
_chemical_formula_moiety '(C2 H8 N)2 , [Te Cl6]'
_chemical_formula_sum 'C4 H16 Cl6 N2 Te'
_chemical_formula_weight 432.50
_space_group_IT_number 58
_symmetry_cell_setting orthorhombic
_symmetry_space_group_name_Hall '-P 2 2n'
_symmetry_space_group_name_H-M 'P n n m'
_cell_angle_alpha 90
_cell_angle_beta 90
_cell_angle_gamma 90
_cell_formula_units_Z 2
_cell_length_a 7.410(4)
_cell_length_b 14.3920(10)
_cell_length_c 7.368(4)
_cell_measurement_reflns_used 25
_cell_measurement_temperature 291.2
_cell_measurement_theta_max 12.5
_cell_measurement_theta_min 11.9
_cell_volume 785.8(6)
_computing_cell_refinement 'MSC/AFC Diffractometer Control Software'
_computing_data_collection
;
MSC/AFC Diffractometer Control Software
(Molecular Structure Corporation, 1988)
;
_computing_data_reduction 'TEXSAN for Windows (MSC, 1997)'
_computing_publication_material 'TEXSAN for Windows'
_computing_structure_refinement 'TEXSAN for Windows'
_computing_structure_solution
;
SIR92 (Altomare et al., 1993)
;
_diffrn_ambient_temperature 291
_diffrn_measurement_device 'Rigaku AFC5R'
_diffrn_measurement_method \w-2\q
_diffrn_radiation_monochromator graphite
_diffrn_radiation_source 'Rigaku rotating anode'
_diffrn_radiation_type 'Mo K\a'
_diffrn_radiation_wavelength 0.71073
_diffrn_reflns_av_R_equivalents 0.00000
_diffrn_reflns_av_sigmaI/netI 0.044
_diffrn_reflns_limit_h_max 9
_diffrn_reflns_limit_h_min 0
_diffrn_reflns_limit_k_max 18
_diffrn_reflns_limit_k_min 0
_diffrn_reflns_limit_l_max 9
_diffrn_reflns_limit_l_min 0
_diffrn_reflns_number 1089
_diffrn_reflns_reduction_process 'Lp corrections applied'
_diffrn_reflns_theta_max 27.5
_diffrn_reflns_theta_min 2.75
_diffrn_standards_decay_% 1
_diffrn_standards_interval_count 97
_diffrn_standards_number 3
_exptl_absorpt_coefficient_mu 2.883
_exptl_absorpt_correction_T_max 0.56
_exptl_absorpt_correction_T_min 0.45
_exptl_absorpt_correction_type
;
\y scans (North et al., 1968)
;
_exptl_crystal_colour yellow
_exptl_crystal_density_diffrn 1.828
_exptl_crystal_density_meas ?
_exptl_crystal_description prismatic
_exptl_crystal_F_000 416.00
_exptl_crystal_size_max 0.23
_exptl_crystal_size_mid 0.23
_exptl_crystal_size_min 0.20
_refine_diff_density_max 0.62
_refine_diff_density_min -0.41
_refine_ls_extinction_coef 6.5E-7(8)
_refine_ls_extinction_method 'Zachariasen (1967)'
_refine_ls_goodness_of_fit_all 2.195
_refine_ls_goodness_of_fit_ref 2.65
_refine_ls_hydrogen_treatment noref
_refine_ls_matrix_type full
_refine_ls_number_constraints 0
_refine_ls_number_parameters 39
_refine_ls_number_reflns 605
_refine_ls_number_restraints 0
_refine_ls_R_factor_all 0.0750
_refine_ls_R_factor_gt 0.033
_refine_ls_shift/su_max 0.000
_refine_ls_shift/su_mean <0.001
_refine_ls_structure_factor_coef F
_refine_ls_weighting_details 'w = 1/[\s^2^(Fo) + 0.00002|Fo|^2^]'
_refine_ls_weighting_scheme sigma
_refine_ls_wR_factor_all 0.0340
_refine_ls_wR_factor_ref 0.032
_reflns_number_gt 605
_reflns_number_total 1089
_reflns_threshold_expression I>3\s(I)
_cod_data_source_file bk1402.cif
_cod_data_source_block I
_cod_depositor_comments
;
 Marking attached hydrogen atoms.

 Antanas Vaitkus,
 2017-08-02

The following automatic conversions were performed:

'_exptl_crystal_density_meas' value 'not measured' was changed to '?'
- the value is perceived as not measured.

Automatic conversion script
Id: cif_fix_values 3008 2015-01-20 13:52:24Z robertas 
;
_cod_original_cell_volume 785.7(8)
_cod_original_sg_symbol_H-M 'P n n m    '
_cod_original_formula_sum 'C4 H16 Cl6 N2 Te '
_cod_database_code 2007881

loop_
_symmetry_equiv_pos_as_xyz
'  +x,  +y,  +z'
'  -x,  -y,  +z'
1/2+x,1/2-y,1/2-z
1/2-x,1/2+y,1/2-z
'  -x,  -y,  -z'
'  +x,  +y,  -z'
1/2-x,1/2+y,1/2+z
1/2+x,1/2-y,1/2+z

loop_
_atom_site_label
_atom_site_fract_x
_atom_site_fract_y
_atom_site_fract_z
_atom_site_U_iso_or_equiv
_atom_site_adp_type
_atom_site_calc_flag
_atom_site_calc_attached_atom
_atom_site_occupancy
_atom_site_attached_hydrogens
Te 0.0000 0.0000 0.0000 0.04220(10) Uani d ? 1.000 0
Cl(1) 0.1841(3) 0.14810(10) 0.0000 0.0782(6) Uani d ? 1.000 0
Cl(2) 0.19570(10) -0.06638(8) 0.2486(2) 0.0725(4) Uani d ? 1.000 0
N 0.1906(8) 0.1358(4) 0.5000 0.075(2) Uani d ? 1.000 0
C(1) 0.1030(10) 0.2271(4) 0.5000 0.081(2) Uani d ? 1.000 3
C(2) 0.3890(10) 0.1357(5) 0.5000 0.090(3) Uani d ? 1.000 3
H 0.1515 0.1034 0.3947 0.090 Uiso c ? 1.000 0

loop_
_atom_site_aniso_label
_atom_site_aniso_U_11
_atom_site_aniso_U_22
_atom_site_aniso_U_33
_atom_site_aniso_U_12
_atom_site_aniso_U_13
_atom_site_aniso_U_23
Te 0.0538(3) 0.0410(3) 0.0319(2) 0.0013(5) 0.0000 0.0000
Cl(1) 0.0950(10) 0.0610(10) 0.0780(10) -0.0330(10) 0.0000 0.0000
Cl(2) 0.0811(9) 0.0806(8) 0.0557(6) 0.0204(7) -0.0194(7) 0.0046(6)
N 0.066(4) 0.061(4) 0.096(4) -0.003(4) 0.0000 0.0000
C(1) 0.101(6) 0.046(4) 0.096(5) 0.013(4) 0.0000 0.0000
C(2) 0.048(5) 0.101(6) 0.122(6) -0.004(5) 0.0000 0.0000

loop_
_atom_type_symbol
_atom_type_scat_dispersion_real
_atom_type_scat_dispersion_imag
_atom_type_scat_source
C 0.002 0.002
;International Tables for Crystallography
(1992, Vol. C, Table 6.1.1.2)
;
H 0.000 0.000
;International Tables for Crystallography
(1992, Vol. C, Table 6.1.1.2)
;
N 0.004 0.003
;International Tables for Crystallography
(1992, Vol. C, Table 6.1.1.2)
;
Cl 0.132 0.159
;International Tables for Crystallography
(1992, Vol. C, Tables 4.2.6.8 and 6.1.1.1)
;
Te -0.772 1.675
;International Tables for Crystallography
(1992, Vol. C, Tables 4.2.6.8 and 6.1.1.1)
;

loop_
_geom_angle_atom_site_label_1
_geom_angle_atom_site_label_2
_geom_angle_atom_site_label_3
_geom_angle_site_symmetry_3
_geom_angle
_geom_angle_publ_flag
Cl(1) Te Cl(1) 5 180.00 ?
Cl(1) Te Cl(2) . 90.52(7) yes
Cl(1) Te Cl(2) 2 89.48(7) yes
Cl(1) Te Cl(2) 5 89.48(7) ?
Cl(1) Te Cl(2) 6 90.52(7) ?
Cl(2) Te Cl(2) 2 86.94(9) yes
Cl(2) Te Cl(2) 5 180.00 ?
Cl(2) Te Cl(2) 6 93.06(9) yes
C(1) N C(2) . 116.0(10) yes

loop_
_geom_bond_atom_site_label_1
_geom_bond_atom_site_label_2
_geom_bond_site_symmetry_1
_geom_bond_site_symmetry_2
_geom_bond_distance
_geom_bond_publ_flag
Te Cl(1) . . 2.531(3) yes
Te Cl(2) . . 2.524(2) yes
N C(1) . . 1.460(10) yes
N C(2) . . 1.470(10) yes

loop_
_geom_contact_atom_site_label_1
_geom_contact_atom_site_label_2
_geom_contact_distance
_geom_contact_site_symmetry_1
_geom_contact_site_symmetry_2
_geom_contact_publ_flag
Cl(1) C(1) 3.590(10) . 3 no
Cl(2) N 3.449(8) . . no
Cl(2) N 3.553(8) 2 . no
